data_4300056
loop_
_publ_author_name
'Keiji Tokuda'
'Ken-ichi Okamoto'
'Takumi Konno'

_publ_contact_author
;
Takumi Konno
Department of Chemistry, Faculty of Engineering, Gunma University, Kiryu,
Gunma 376-8515, Japan
;
_publ_contact_author_email ' konno@chem.gunma-u.ac.jp'
_publ_contact_author_fax '+ 81-277-30-1263'
_publ_contact_author_phone '+ 81-277-30-1260'
_publ_section_title
;
Synthesis, Characterization, and Chiral Properties of
CoIII2AgI3 Pentanuclear, CoIII4ZnII4 Octanuclear, and CoIII Mononuclear
Complexes with Aza-Capped Hexadentate-N3S3 Thiolate Ligands: Crystal
Structures of [Ag3{Co(L)}2][PF6]3 and [Zn4O{Co(L)}4][PF6]6 (L =
N(CH2NHCH2CH2S-)3)
;
_journal_name_full 'Inorganic Chemistry'
_journal_page_first 333
_journal_page_last 339
_journal_paper_doi 10.1021/ic9906407
_journal_volume 39
_journal_year 2000
_chemical_formula_sum 'C18 H44 Ag3 Co2 F18 N8 O P3 S6'
_chemical_formula_weight 1457.32
_space_group_IT_number 121
_symmetry_cell_setting tetragonal
_symmetry_Int_Tables_number 121
_symmetry_space_group_name_Hall 'I -4 2'
_symmetry_space_group_name_H-M 'I -4 2 m'
_cell_angle_alpha 90
_cell_angle_beta 90
_cell_angle_gamma 90
_cell_formula_units_Z 4
_cell_length_a 13.012(1)
_cell_length_b 13.0115
_cell_length_c 24.707(2)
_cell_measurement_reflns_used 25
_cell_measurement_temperature 296.2
_cell_measurement_theta_max 14.8
_cell_measurement_theta_min 11.6
_cell_volume 4183.0(5)
_computing_cell_refinement 'Rigaku/AFC Diffractometer Control'
_computing_data_collection 'Rigaku/AFC Diffractometer Control'
_computing_data_reduction teXsan
_computing_publication_material teXsan
_computing_structure_refinement teXsan
_computing_structure_solution 'DIRDIF92 (PATTY)'
_diffrn_ambient_temperature 296.2
_diffrn_measurement_device 'Rigaku AFC7S'
_diffrn_measurement_method \w-2\q
_diffrn_orient_matrix_UB_11 -0.00941
_diffrn_orient_matrix_UB_12 -0.07626
_diffrn_orient_matrix_UB_13 0.00090
_diffrn_orient_matrix_UB_21 0.07509
_diffrn_orient_matrix_UB_22 -0.00896
_diffrn_orient_matrix_UB_23 0.00722
_diffrn_orient_matrix_UB_31 -0.01340
_diffrn_orient_matrix_UB_32 0.00335
_diffrn_orient_matrix_UB_33 0.03982
_diffrn_radiation_detector 'scintillation counter'
_diffrn_radiation_monochromator graphite
_diffrn_radiation_source 'Rigaku sealed tube'
_diffrn_radiation_type 'Mo K\a'
_diffrn_radiation_wavelength 0.7107
_diffrn_reflns_av_R_equivalents 0.000
_diffrn_reflns_av_sigmaI/netI 0.079
_diffrn_reflns_limit_h_max 16
_diffrn_reflns_limit_h_min 0
_diffrn_reflns_limit_k_max 11
_diffrn_reflns_limit_k_min 0
_diffrn_reflns_limit_l_max 32
_diffrn_reflns_limit_l_min 0
_diffrn_reflns_number 1413
_diffrn_reflns_reduction_process 'Lp corrections applied'
_diffrn_reflns_theta_max 27.49
_diffrn_reflns_theta_min 2.21
_diffrn_standards_decay_% -0.49
_diffrn_standards_interval_count 150
_diffrn_standards_number 3
_exptl_absorpt_coefficient_mu 2.681
_exptl_absorpt_correction_T_max 0.999
_exptl_absorpt_correction_T_min 0.970
_exptl_absorpt_correction_type '\y scans(North,Phillips & Mathews,1968)'
_exptl_crystal_colour black
_exptl_crystal_density_diffrn 2.314
_exptl_crystal_density_meas ?
_exptl_crystal_description prismatic
_exptl_crystal_F_000 2856.00
_exptl_crystal_size_max 0.20
_exptl_crystal_size_mid 0.20
_exptl_crystal_size_min 0.10
_refine_diff_density_max 0.86
_refine_diff_density_min -1.11
_refine_ls_extinction_method none
_refine_ls_goodness_of_fit_obs 1.027
_refine_ls_matrix_type full
_refine_ls_number_constraints 27
_refine_ls_number_parameters 182
_refine_ls_number_reflns 1025
_refine_ls_number_restraints 0
_refine_ls_R_factor_obs 0.0546
_refine_ls_shift/esd_max 0.2230
_refine_ls_shift/esd_mean 0.0100
_refine_ls_structure_factor_coef F
_refine_ls_weighting_scheme unit
_refine_ls_wR_factor_obs 0.0574
_reflns_number_observed 1025
_reflns_number_total 1413
_reflns_observed_criterion >1.5sigma(I)
_cod_depositor_comments
;
The following automatic conversions were performed:

'_exptl_crystal_density_meas' value 'not measured' was changed to '?'
- the value is perceived as not measured.

Automatic conversion script
Id: cif_fix_values 3008 2015-01-20 13:52:24Z robertas 
;
_cod_original_cell_volume 4182.8(8)
_cod_original_sg_symbol_H-M 'I -4 2 m '
_cod_original_formula_sum 'C18 H44 Ag3 Co2 F18 N8 O P3 S6 '
_cod_database_code 4300056

loop_
_symmetry_equiv_pos_as_xyz
x,y,z
-x,-y,z
-x,y,-z
x,-y,-z
-y,x,-z
y,-x,-z
y,x,z
-y,-x,z
1/2+x,1/2+y,1/2+z
1/2-x,1/2-y,1/2+z
1/2-x,1/2+y,1/2-z
1/2+x,1/2-y,1/2-z
1/2-y,1/2+x,1/2-z
1/2+y,1/2-x,1/2-z
1/2+y,1/2+x,1/2+z
1/2-y,1/2-x,1/2+z

loop_
_atom_site_aniso_label
_atom_site_aniso_U_11
_atom_site_aniso_U_22
_atom_site_aniso_U_33
_atom_site_aniso_U_12
_atom_site_aniso_U_13
_atom_site_aniso_U_23
Co1 0.0332(9) 0.0332 0.030(1) -0.008(1) 0.0010 0.0010(8)
Ag1 0.0495(7) 0.0495 0.077(1) -0.0161(10) 0.0147 -0.0147(8)
Ag2 0.058(1) 0.0576 0.044(1) -0.026(1) 0.0000 0.0000
S1 0.053(5) 0.040(4) 0.037(3) -0.015(4) 0.001(4) -0.008(3)
S2 0.044(4) 0.039(4) 0.032(3) -0.011(3) -0.004(3) 0.006(3)
S3 0.036(4) 0.043(4) 0.047(4) -0.004(3) -0.002(3) 0.004(4)
P1 0.060(3) 0.0599 0.041(3) 0.005(4) 0.0057 -0.006(2)
P2 0.099(6) 0.0989 0.10(1) 0.0000 0.0000 0.0000
F11 0.107(10) 0.1066 0.11(1) 0.01(1) 0.0367 -0.037(10)
F12 0.20(2) 0.082(10) 0.092(8) -0.04(1) 0.03(1) 0.013(8)
F13 0.077(10) 0.29(3) 0.11(1) 0.00(1) -0.011(9) -0.08(1)
F14 0.10(1) 0.1009 0.13(2) 0.02(1) 0.0308 -0.031(10)
O1 0.057(9) 0.0569 0.04(1) 0.01(1) 0.0000 0.0000
N1 0.02(1) 0.04(1) 0.04(1) -0.008(10) 0.01(1) -0.01(1)
N2 0.07(2) 0.04(1) 0.025(9) 0.01(1) 0.01(1) -0.01(1)
N3 0.03(1) 0.03(1) 0.05(1) -0.02(1) 0.02(1) 0.00(1)
N4 0.053(9) 0.0530 0.07(1) -0.03(1) -0.0014 -0.001(8)
C1 0.08(1) 0.06(1) 0.11(2) -0.02(1) 0.05(1) -0.04(1)
C2 0.06(1) 0.08(1) 0.13(2) -0.013(10) 0.08(1) -0.05(1)
C3 0.09(1) 0.0891 0.03(1) -0.04(2) -0.0070 -0.007(8)
C4 0.10(2) 0.1006 0.03(1) -0.06(2) 0.0053 0.005(8)
C5 0.01(1) 0.04(2) 0.14(4) -0.01(1) -0.01(2) -0.03(2)
C6 0.10(4) 0.01(2) 0.12(4) 0.00(2) -0.01(3) -0.02(2)
C7 0.07(3) 0.04(2) 0.06(2) -0.04(2) 0.01(2) 0.00(1)

loop_
_atom_site_label
_atom_site_fract_x
_atom_site_fract_y
_atom_site_fract_z
_atom_site_U_iso_or_equiv
_atom_site_thermal_displace_type
_atom_site_calc_flag
_atom_site_calc_attached_atom
_atom_site_occupancy
_atom_site_refinement_flags
Co1 -0.6923(1) 0.3077 0.3617(1) 0.0323(4) Uani d . 0.50 S
Ag1 -0.5795(1) 0.5795 0.39746(9) 0.0585(3) Uani d . 0.50 S
Ag2 -0.5000 0.5000 0.2929(1) 0.0532(4) Uani d . 0.25 S
S1 -0.6859(7) 0.4336(6) 0.4254(3) 0.043(2) Uani d . 0.50 .
S2 -0.6696(6) 0.4256(6) 0.2960(3) 0.038(2) Uani d . 0.50 .
S3 -0.5260(6) 0.2804(6) 0.3686(3) 0.042(2) Uani d . 0.50 .
P1 -0.1986(4) 0.1986 0.4252(2) 0.0536(9) Uani d . 0.50 S
P2 0.5000 0.0000 0.7500 0.099(3) Uani d . 0.25 S
F11 -0.122(1) 0.1217 0.4001(9) 0.109(4) Uani d . 0.50 S
F12 -0.236(1) 0.116(1) 0.4641(5) 0.125(6) Uani d . 1.00 .
F13 -0.280(1) 0.164(2) 0.3848(6) 0.159(8) Uani d . 1.00 .
F14 -0.277(1) 0.2768 0.4536(9) 0.111(5) Uani d . 0.50 S
F21 0.5000 0.0000 0.688(2) 0.33(2) Uiso d . 0.50 S
F22 0.622(2) 0.024(3) 0.737(1) 0.33(1) Uiso d . 1.00 .
O1 -0.5000 0.5000 0.1857(8) 0.050(3) Uani d . 0.25 S
N1 -0.847(2) 0.335(2) 0.3579(10) 0.036(6) Uani d . 0.50 .
N2 -0.711(2) 0.203(2) 0.3022(9) 0.043(7) Uani d . 0.50 .
N3 -0.717(2) 0.203(2) 0.4187(10) 0.038(7) Uani d . 0.50 .
N4 -0.854(1) 0.1456 0.3596(10) 0.058(4) Uani d . 0.50 S
C1 -0.813(2) 0.477(2) 0.4226(9) 0.081(7) Uani d . 1.00 .
C2 -0.875(2) 0.384(2) 0.4160(10) 0.090(8) Uani d . 1.00 .
C3 -0.664(2) 0.3360 0.2400(9) 0.069(4) Uani d . 0.50 S
C4 -0.742(2) 0.2578 0.245(1) 0.076(4) Uani d . 0.50 S
C5 -0.915(2) 0.241(3) 0.349(2) 0.07(1) Uani d . 0.50 .
C6 -0.782(4) 0.121(3) 0.310(2) 0.08(2) Uani d . 0.50 .
C7 -0.813(3) 0.132(2) 0.412(1) 0.06(1) Uani d . 0.50 .

loop_
_atom_type_symbol
_atom_type_oxidation_number
_atom_type_number_in_cell
_atom_type_scat_dispersion_real
_atom_type_scat_dispersion_imag
_atom_type_scat_source
C 0 72 0.003 0.002
;International Tables for Crystallography
(1992, Vol. C, Tables 4.2.6.8 and 6.1.1.1)
;
N 0 32 0.006 0.003
;International Tables for Crystallography
(1992, Vol. C, Tables 4.2.6.8 and 6.1.1.1)
;
S 0 24 0.125 0.123
;International Tables for Crystallography
(1992, Vol. C, Tables 4.2.6.8 and 6.1.1.1)
;
P 0 12 0.102 0.094
;International Tables for Crystallography
(1992, Vol. C, Tables 4.2.6.8 and 6.1.1.1)
;
F 0 72 0.017 0.010
;International Tables for Crystallography
(1992, Vol. C, Tables 4.2.6.8 and 6.1.1.1)
;
Co 0 8 0.349 0.972
;International Tables for Crystallography
(1992, Vol. C, Tables 4.2.6.8 and 6.1.1.1)
;
Ag 0 12 -0.897 1.101
;International Tables for Crystallography
(1992, Vol. C, Tables 4.2.6.8 and 6.1.1.1)
;
O 0 4 0.011 0.006
;International Tables for Crystallography
(1992, Vol. C, Tables 4.2.6.8 and 6.1.1.1)
;
H 0 176 0.000 0.000
;International Tables for Crystallography
(1992, Vol. C, Table 6.1.1.2)
;

loop_
_geom_angle_atom_site_label_1
_geom_angle_atom_site_label_2
_geom_angle_atom_site_label_3
_geom_angle
_geom_angle_site_symmetry_1
_geom_angle_site_symmetry_2
_geom_angle_site_symmetry_3
_geom_angle_publ_flag
S1 AG1 S3 178.7(3) 1_555 1_555 2_465 yes
S1 AG1 S3 178.7(3) 8_555 1_555 7_465 yes
S2 AG2 S2 176.4(4) 1_555 1_555 2_465 yes
S1 CO1 S2 90.2(3) 7_455 1_555 7_455 yes
S1 CO1 S3 91.5(3) 7_455 1_555 7_455 yes
S1 CO1 N1 86.8(7) 7_455 1_555 7_455 yes
S1 CO1 N2 174.2(8) 7_455 1_555 7_455 yes
S1 CO1 N3 90.6(7) 7_455 1_555 7_455 yes
S2 CO1 S3 92.1(3) 7_455 1_555 7_455 yes
S2 CO1 N1 88.8(7) 7_455 1_555 7_455 yes
S2 CO1 N2 87.3(8) 7_455 1_555 7_455 yes
S2 CO1 N3 178.0(7) 7_455 1_555 7_455 yes
S3 CO1 N1 178.1(7) 7_455 1_555 7_455 yes
S3 CO1 N2 93.8(9) 7_455 1_555 7_455 yes
S3 CO1 N3 89.7(7) 7_455 1_555 7_455 yes
N1 CO1 N2 87(1) 7_455 1_555 7_455 yes
N1 CO1 N3 89.4(10) 7_455 1_555 7_455 yes
N2 CO1 N3 91.8(10) 7_455 1_555 7_455 yes
AG1 S1 CO1 112.6(3) 1_555 1_555 1_565 yes
AG1 S1 C1 105.7(8) 1_555 1_555 1_555 yes
CO1 S1 C1 99.9(7) 1_565 1_555 1_555 yes
AG2 S2 CO1 114.6(3) 1_555 1_555 1_565 yes
AG2 S2 C3 101.4(9) 1_555 1_555 1_565 yes
CO1 S2 C3 96.7(8) 1_565 1_555 1_565 yes
AG1 S3 CO1 117.7(4) 2_465 1_555 1_565 yes
AG1 S3 C1 106.1(7) 2_465 1_555 7_465 yes
CO1 S3 C1 100.8(7) 1_565 1_555 7_465 yes
F11 P1 F12 90.1(10) 1_555 1_555 1_555 yes
F11 P1 F13 89.5(9) 1_555 1_555 1_555 yes
F11 P1 F14 177(1) 1_555 1_555 1_555 yes
F12 P1 F12 92(1) 1_555 1_555 8_555 yes
F12 P1 F13 89.1(9) 1_555 1_555 1_555 yes
F12 P1 F13 178.1(10) 1_555 1_555 8_555 yes
F12 P1 F14 88.3(9) 1_555 1_555 1_555 yes
F13 P1 F13 89(1) 1_555 1_555 8_555 yes
F13 P1 F14 92.1(10) 1_555 1_555 1_555 yes
F21 P2 F21 180.0 1_555 1_555 13_546 yes
F21 P2 F22 78(1) 1_555 1_555 1_555 yes
F21 P2 F22 101(1) 1_555 1_555 13_546 yes
F22 P2 F22 92.1(5) 1_555 1_555 13_546 yes
F22 P2 F22 157(2) 1_555 1_555 2_655 yes
CO1 N1 C2 104(1) 1_565 1_555 1_555 yes
CO1 N1 C5 116(1) 1_565 1_555 1_555 yes
C2 N1 C5 108(2) 1_555 1_555 1_555 yes
CO1 N2 C4 111(1) 1_565 1_555 1_565 yes
CO1 N2 C6 118(2) 1_565 1_555 1_555 yes
C4 N2 C6 106(3) 1_565 1_555 1_555 yes
CO1 N3 C2 105(1) 1_565 1_555 7_465 yes
CO1 N3 C7 117(2) 1_565 1_555 1_555 yes
C2 N3 C7 105(2) 7_465 1_555 1_555 yes
C5 N4 C6 110(3) 7_455 1_555 7_455 yes
C5 N4 C7 117(2) 7_455 1_555 7_455 yes
C6 N4 C7 117(2) 7_455 1_555 7_455 yes
S1 C1 C2 105(1) 1_555 1_555 1_555 yes
S3 C1 C2 105(1) 7_465 1_555 1_555 yes
N1 C2 C1 107(1) 1_555 1_555 1_555 yes
N3 C2 C1 108(1) 7_465 1_555 1_555 yes
S2 C3 C4 111(1) 7_455 1_555 1_555 yes
N2 C4 C3 101(2) 7_455 1_555 1_555 yes
N1 C5 N4 109(2) 1_555 1_555 1_565 yes
N2 C6 N4 110(2) 1_555 1_555 1_565 yes
N3 C7 N4 109(2) 1_555 1_555 1_565 yes

loop_
_geom_bond_atom_site_label_1
_geom_bond_atom_site_label_2
_geom_bond_distance
_geom_bond_site_symmetry_1
_geom_bond_site_symmetry_2
_geom_bond_publ_flag
AG1 S1 2.449(8) 1_555 1_555 yes
AG1 S3 2.391(8) 1_555 2_465 yes
AG2 S2 2.411(7) 1_555 1_555 yes
CO1 S1 2.275(8) 1_555 1_545 yes
CO1 S2 2.253(8) 1_555 1_545 yes
CO1 S3 2.201(8) 1_555 1_545 yes
CO1 N1 2.04(2) 1_555 1_545 yes
CO1 N2 2.02(2) 1_555 1_545 yes
CO1 N3 1.99(2) 1_555 1_545 yes
S1 C1 1.74(2) 1_555 1_555 yes
S2 C3 1.81(2) 1_555 1_565 yes
S3 C1 1.80(2) 1_555 7_465 yes
P1 F11 1.55(2) 1_555 1_555 yes
P1 F12 1.52(1) 1_555 1_555 yes
P1 F13 1.52(1) 1_555 1_555 yes
P1 F14 1.60(2) 1_555 1_555 yes
P2 F21 1.52(5) 1_555 1_555 yes
P2 F22 1.65(3) 1_555 1_555 yes
N1 C2 1.61(3) 1_555 1_555 yes
N1 C5 1.52(4) 1_555 1_555 yes
N2 C4 1.64(3) 1_555 1_565 yes
N2 C6 1.42(5) 1_555 1_555 yes
N3 C2 1.66(3) 1_555 7_465 yes
N3 C7 1.55(4) 1_555 1_555 yes
N4 C5 1.49(4) 1_555 1_545 yes
N4 C6 1.57(5) 1_555 1_545 yes
N4 C7 1.42(4) 1_555 1_545 yes
C1 C2 1.47(3) 1_555 1_555 yes
C3 C4 1.44(4) 1_555 1_555 yes
AG1 AG1 2.927(4) 1_555 2_465 yes
AG1 AG2 2.970(3) 1_555 1_555 yes
AG1 CO1 3.931(3) 1_555 1_565 yes
AG2 CO1 3.926(3) 1_555 1_565 yes
